data_2209145
loop_
_publ_author_name
'Yang, Kai-Bin'
'Lin, Li-Rong'
'Huang, Rong-Bin '

_publ_section_title
;4-[2-(Diphenylphosphino)phenyliminomethyl]-<i>N</i>,<i>N</i>-dimethylaniline,
 a new Schiff base containing triphenylphosphine
;
_journal_coeditor_code CV2054
_journal_issue 6
_journal_name_full 'Acta Crystallographica Section E'
_journal_page_first o2440
_journal_page_last o2441
_journal_paper_doi 10.1107/S160053680601871X
_journal_volume 62
_journal_year 2006
_chemical_formula_iupac 'C27 H25 N2 P'
_chemical_formula_moiety 'C27 H25 N2 P'
_chemical_formula_sum 'C27 H25 N2 P'
_chemical_formula_weight 408.46
_chemical_name_systematic
;
4-[2-(Diphenylphosphino)phenyliminomethyl]-N,N-dimethylaniline
;
_space_group_IT_number 14
_symmetry_cell_setting monoclinic
_symmetry_space_group_name_Hall '-P 2ybc'
_symmetry_space_group_name_H-M 'P 1 21/c 1'
_atom_sites_solution_hydrogens geom
_atom_sites_solution_primary direct
_atom_sites_solution_secondary difmap
_audit_creation_method SHELXL-97
_cell_angle_alpha 90.00
_cell_angle_beta 100.985(4)
_cell_angle_gamma 90.00
_cell_formula_units_Z 4
_cell_length_a 17.579(4)
_cell_length_b 14.419(3)
_cell_length_c 8.732(2)
_cell_measurement_reflns_used 5143
_cell_measurement_temperature 173(2)
_cell_measurement_theta_max 28.253
_cell_measurement_theta_min 2.365
_cell_volume 2172.8(8)
_computing_cell_refinement 'SAINT (Bruker, 2001)'
_computing_data_collection 'SMART (Bruker, 2001)'
_computing_data_reduction SAINT
_computing_molecular_graphics 'ORTEPII (Johnson, 1976)'
_computing_publication_material SHELXL97
_computing_structure_refinement 'SHELXL97 (Sheldrick, 1997)'
_computing_structure_solution 'SHELXS97 (Sheldrick, 1997)'
_diffrn_ambient_temperature 173(2)
_diffrn_measured_fraction_theta_full 0.994
_diffrn_measured_fraction_theta_max 0.994
_diffrn_measurement_device_type 'Bruker SMART APEX 2000 CCD'
_diffrn_measurement_method \w
_diffrn_radiation_monochromator graphite
_diffrn_radiation_source 'fine-focus sealed tube'
_diffrn_radiation_type MoK\a
_diffrn_radiation_wavelength 0.71073
_diffrn_reflns_av_R_equivalents 0.0235
_diffrn_reflns_av_sigmaI/netI 0.0290
_diffrn_reflns_limit_h_max 22
_diffrn_reflns_limit_h_min -18
_diffrn_reflns_limit_k_max 18
_diffrn_reflns_limit_k_min -15
_diffrn_reflns_limit_l_max 10
_diffrn_reflns_limit_l_min -11
_diffrn_reflns_number 12521
_diffrn_reflns_theta_full 27.00
_diffrn_reflns_theta_max 27.00
_diffrn_reflns_theta_min 1.84
_diffrn_standards_number 0
_exptl_absorpt_coefficient_mu 0.143
_exptl_absorpt_correction_T_max 0.9706
_exptl_absorpt_correction_T_min 0.9321
_exptl_absorpt_correction_type multi-scan
_exptl_absorpt_process_details '(SADABS; Sheldrick, 1996)'
_exptl_crystal_colour yellow
_exptl_crystal_density_diffrn 1.249
_exptl_crystal_density_method 'not measured'
_exptl_crystal_description Block
_exptl_crystal_F_000 864
_exptl_crystal_size_max 0.50
_exptl_crystal_size_mid 0.43
_exptl_crystal_size_min 0.21
_refine_diff_density_max 0.573
_refine_diff_density_min -0.418
_refine_ls_extinction_method none
_refine_ls_goodness_of_fit_ref 1.112
_refine_ls_hydrogen_treatment constr
_refine_ls_matrix_type full
_refine_ls_number_parameters 271
_refine_ls_number_reflns 4719
_refine_ls_number_restraints 0
_refine_ls_restrained_S_all 1.112
_refine_ls_R_factor_all 0.0628
_refine_ls_R_factor_gt 0.0557
_refine_ls_shift/su_max 0.000
_refine_ls_shift/su_mean 0.000
_refine_ls_structure_factor_coef Fsqd
_refine_ls_weighting_details 'calc w=1/[\s^2^(Fo^2^)+(0.0695P)^2^+0.8283P] where P=(Fo^2^+2Fc^2^)/3'
_refine_ls_weighting_scheme calc
_refine_ls_wR_factor_gt 0.1359
_refine_ls_wR_factor_ref 0.1406
_reflns_number_gt 4172
_reflns_number_total 4719
_reflns_threshold_expression I>2\s(I)
_cod_data_source_file cv2054.cif
_cod_data_source_block I
_cod_depositor_comments
;
The following automatic conversions were performed:
'_symmetry_cell_setting' value 'Monoclinic' changed to 'monoclinic'
according to '/home/saulius/struct/CIF-dictionaries/cif_core.dic'
dictionary named 'cif_core.dic' version 2.4.1 from 2010-06-29.

Automatic conversion script
Id: cif_fix_enum 1527 2010-12-29 10:47:43Z saulius 

The following automatic conversions were performed:

'_symmetry_cell_setting' value 'Monoclinic' changed to 'monoclinic'
according to /home/saulius/struct/CIF-dictionaries/cif_core.dic
dictionary named 'cif_core.dic' version 2.4.1 from 2010-06-29.

Automatic conversion script
Id: cif_fix_values 1715 2011-07-08 13:25:40Z adriana 
;
_cod_original_cell_volume 2172.7(8)
_cod_original_sg_symbol_H-M 'P 21/c'
_cod_database_code 2209145
_cod_database_fobs_code 2209145

loop_
_symmetry_equiv_pos_as_xyz
'x, y, z'
'-x, y+1/2, -z+1/2'
'-x, -y, -z'
'x, -y-1/2, z-1/2'

loop_
_atom_site_type_symbol
_atom_site_label
_atom_site_fract_x
_atom_site_fract_y
_atom_site_fract_z
_atom_site_U_iso_or_equiv
_atom_site_adp_type
_atom_site_calc_flag
_atom_site_refinement_flags
_atom_site_occupancy
P P1 0.27527(3) 0.54541(3) 0.61093(5) 0.02801(15) Uani d . 1
N N1 -0.10761(10) 0.37395(13) 1.04724(19) 0.0408(4) Uani d . 1
N N2 0.14843(9) 0.40953(10) 0.60869(18) 0.0300(3) Uani d . 1
C C1 -0.19034(14) 0.3788(2) 1.0063(3) 0.0654(8) Uani d . 1
H H1O -0.2126 0.3687 1.0997 0.098 Uiso calc R 1
H H1N -0.2093 0.3309 0.9287 0.098 Uiso calc R 1
H H1M -0.2058 0.4401 0.9626 0.098 Uiso calc R 1
C C2 -0.07284(13) 0.36027(16) 1.2097(2) 0.0429(5) Uani d . 1
H H2Z -0.0406 0.3044 1.2202 0.064 Uiso calc R 1
H H2Y -0.1137 0.3531 1.2710 0.064 Uiso calc R 1
H H2X -0.0407 0.4141 1.2478 0.064 Uiso calc R 1
C C3 -0.06290(11) 0.38326(12) 0.9371(2) 0.0314(4) Uani d . 1
C C4 -0.09613(11) 0.39411(14) 0.7788(2) 0.0345(4) Uani d . 1
H H4A -0.1509 0.3972 0.7480 0.041 Uiso calc R 1
C C5 -0.05063(11) 0.40032(13) 0.6679(2) 0.0332(4) Uani d . 1
H H5A -0.0747 0.4059 0.5613 0.040 Uiso calc R 1
C C6 0.02968(11) 0.39871(12) 0.7072(2) 0.0293(4) Uani d . 1
C C7 0.06293(11) 0.39115(12) 0.8651(2) 0.0310(4) Uani d . 1
H H7A 0.1178 0.3918 0.8955 0.037 Uiso calc R 1
C C8 0.01859(11) 0.38279(13) 0.9773(2) 0.0325(4) Uani d . 1
H H8A 0.0431 0.3766 1.0836 0.039 Uiso calc R 1
C C9 0.07470(11) 0.40251(12) 0.5851(2) 0.0305(4) Uani d . 1
H H9A 0.0476 0.3996 0.4801 0.037 Uiso calc R 1
C C10 0.18362(10) 0.39906(12) 0.4775(2) 0.0274(4) Uani d . 1
C C11 0.16009(11) 0.32978(13) 0.3670(2) 0.0336(4) Uani d . 1
H H11A 0.1181 0.2904 0.3780 0.040 Uiso calc R 1
C C12 0.19656(12) 0.31757(13) 0.2427(2) 0.0372(4) Uani d . 1
H H12A 0.1797 0.2701 0.1684 0.045 Uiso calc R 1
C C13 0.25730(12) 0.37381(14) 0.2255(2) 0.0385(5) Uani d . 1
H H13A 0.2817 0.3666 0.1381 0.046 Uiso calc R 1
C C14 0.28288(11) 0.44135(13) 0.3367(2) 0.0326(4) Uani d . 1
H H14A 0.3256 0.4794 0.3253 0.039 Uiso calc R 1
C C15 0.24738(10) 0.45452(11) 0.4642(2) 0.0273(4) Uani d . 1
C C16 0.35060(12) 0.60316(12) 0.5264(2) 0.0320(4) Uani d . 1
C C17 0.32537(14) 0.66611(13) 0.4067(2) 0.0429(5) Uani d . 1
H H17A 0.2720 0.6818 0.3807 0.051 Uiso calc R 1
C C18 0.37715(17) 0.70615(15) 0.3252(3) 0.0549(7) Uani d . 1
H H18A 0.3589 0.7474 0.2415 0.066 Uiso calc R 1
C C19 0.45444(18) 0.68644(17) 0.3650(3) 0.0593(7) Uani d . 1
H H19A 0.4899 0.7135 0.3084 0.071 Uiso calc R 1
C C20 0.48064(15) 0.62753(16) 0.4868(3) 0.0514(6) Uani d . 1
H H20A 0.5345 0.6154 0.5167 0.062 Uiso calc R 1
C C21 0.42884(12) 0.58548(14) 0.5666(2) 0.0382(5) Uani d . 1
H H21A 0.4476 0.5440 0.6498 0.046 Uiso calc R 1
C C22 0.33259(10) 0.48142(12) 0.7738(2) 0.0284(4) Uani d . 1
C C23 0.34387(12) 0.38636(14) 0.7739(2) 0.0374(4) Uani d . 1
H H23A 0.3218 0.3507 0.6850 0.045 Uiso calc R 1
C C24 0.38727(13) 0.34310(15) 0.9034(3) 0.0452(5) Uani d . 1
H H24A 0.3945 0.2778 0.9030 0.054 Uiso calc R 1
C C25 0.41996(13) 0.39410(16) 1.0329(3) 0.0446(5) Uani d . 1
H H25A 0.4501 0.3641 1.1208 0.054 Uiso calc R 1
C C26 0.40883(12) 0.48808(16) 1.0345(2) 0.0400(5) Uani d . 1
H H26A 0.4313 0.5234 1.1236 0.048 Uiso calc R 1
C C27 0.36496(11) 0.53156(14) 0.9067(2) 0.0345(4) Uani d . 1
H H27A 0.3567 0.5966 0.9094 0.041 Uiso calc R 1

loop_
_atom_site_aniso_label
_atom_site_aniso_U_11
_atom_site_aniso_U_22
_atom_site_aniso_U_33
_atom_site_aniso_U_12
_atom_site_aniso_U_13
_atom_site_aniso_U_23
P1 0.0295(3) 0.0259(2) 0.0270(2) 0.00010(18) 0.00120(18) -0.00159(17)
N1 0.0360(9) 0.0573(11) 0.0288(9) 0.0021(8) 0.0051(7) -0.0011(7)
N2 0.0303(8) 0.0287(8) 0.0297(8) -0.0015(6) 0.0023(6) 0.0038(6)
C1 0.0384(13) 0.117(2) 0.0427(14) 0.0027(14) 0.0130(10) 0.0091(14)
C2 0.0513(13) 0.0485(12) 0.0287(10) 0.0011(10) 0.0071(9) 0.0005(9)
C3 0.0336(10) 0.0288(9) 0.0309(10) 0.0031(7) 0.0042(8) -0.0019(7)
C4 0.0267(9) 0.0416(10) 0.0330(10) 0.0016(8) 0.0002(8) 0.0021(8)
C5 0.0325(10) 0.0343(9) 0.0299(10) 0.0018(8) -0.0014(8) 0.0046(7)
C6 0.0307(9) 0.0250(8) 0.0308(9) 0.0006(7) 0.0028(7) 0.0041(7)
C7 0.0270(9) 0.0279(9) 0.0355(10) 0.0027(7) -0.0007(7) 0.0008(7)
C8 0.0349(10) 0.0329(9) 0.0263(9) 0.0047(8) -0.0026(7) 0.0004(7)
C9 0.0331(10) 0.0274(9) 0.0288(9) 0.0002(7) 0.0002(7) 0.0043(7)
C10 0.0273(9) 0.0260(8) 0.0265(9) 0.0012(7) -0.0015(7) 0.0040(7)
C11 0.0324(10) 0.0271(9) 0.0386(10) -0.0049(7) -0.0001(8) 0.0012(7)
C12 0.0405(11) 0.0324(10) 0.0362(10) -0.0031(8) 0.0009(8) -0.0095(8)
C13 0.0404(11) 0.0406(11) 0.0349(10) -0.0010(9) 0.0083(9) -0.0081(8)
C14 0.0322(10) 0.0305(9) 0.0343(10) -0.0035(7) 0.0045(8) -0.0020(7)
C15 0.0287(9) 0.0238(8) 0.0267(9) 0.0009(7) -0.0016(7) -0.0013(6)
C16 0.0426(11) 0.0245(8) 0.0280(9) -0.0075(8) 0.0048(8) -0.0043(7)
C17 0.0579(14) 0.0283(9) 0.0384(11) -0.0069(9) -0.0010(10) 0.0014(8)
C18 0.093(2) 0.0314(11) 0.0391(12) -0.0178(12) 0.0093(12) 0.0049(9)
C19 0.082(2) 0.0438(13) 0.0587(15) -0.0297(13) 0.0309(14) -0.0079(11)
C20 0.0500(14) 0.0453(13) 0.0622(15) -0.0174(10) 0.0191(12) -0.0093(11)
C21 0.0383(11) 0.0348(10) 0.0414(11) -0.0077(8) 0.0073(9) -0.0042(8)
C22 0.0259(9) 0.0311(9) 0.0278(9) -0.0016(7) 0.0042(7) 0.0023(7)
C23 0.0388(11) 0.0353(10) 0.0355(11) 0.0013(8) 0.0006(8) 0.0005(8)
C24 0.0472(12) 0.0378(11) 0.0473(12) 0.0056(9) 0.0010(10) 0.0090(9)
C25 0.0394(11) 0.0562(13) 0.0346(11) 0.0020(10) -0.0020(9) 0.0114(9)
C26 0.0359(10) 0.0536(12) 0.0282(10) -0.0058(9) 0.0002(8) 0.0003(9)
C27 0.0331(10) 0.0381(10) 0.0318(10) -0.0044(8) 0.0049(8) -0.0008(8)

loop_
_atom_type_symbol
_atom_type_description
_atom_type_scat_dispersion_real
_atom_type_scat_dispersion_imag
_atom_type_scat_source
C C 0.0033 0.0016 'International Tables Vol C Tables 4.2.6.8 and 6.1.1.4'
H H 0.0000 0.0000 'International Tables Vol C Tables 4.2.6.8 and 6.1.1.4'
N N 0.0061 0.0033 'International Tables Vol C Tables 4.2.6.8 and 6.1.1.4'
P P 0.1023 0.0942 'International Tables Vol C Tables 4.2.6.8 and 6.1.1.4'

loop_
_geom_angle_atom_site_label_1
_geom_angle_atom_site_label_2
_geom_angle_atom_site_label_3
_geom_angle
_geom_angle_publ_flag
C22 P1 C15 102.54(8) yes
C22 P1 C16 102.06(9) yes
C15 P1 C16 99.27(8) yes
C3 N1 C1 121.02(17) ?
C3 N1 C2 120.91(17) ?
C1 N1 C2 118.07(17) ?
C9 N2 C10 116.7(2) yes
N1 C1 H1O 109.5 ?
N1 C1 H1N 109.5 ?
H1O C1 H1N 109.5 ?
N1 C1 H1M 109.5 ?
H1O C1 H1M 109.5 ?
H1N C1 H1M 109.5 ?
N1 C2 H2Z 109.5 ?
N1 C2 H2Y 109.5 ?
H2Z C2 H2Y 109.5 ?
N1 C2 H2X 109.5 ?
H2Z C2 H2X 109.5 ?
H2Y C2 H2X 109.5 ?
N1 C3 C4 121.31(18) ?
N1 C3 C8 121.39(17) ?
C4 C3 C8 117.30(17) ?
C5 C4 C3 120.89(18) ?
C5 C4 H4A 119.6 ?
C3 C4 H4A 119.6 ?
C4 C5 C6 121.82(17) ?
C4 C5 H5A 119.1 ?
C6 C5 H5A 119.1 ?
C5 C6 C7 117.40(17) ?
C5 C6 C9 119.44(17) ?
C7 C6 C9 123.15(17) ?
C8 C7 C6 121.72(17) ?
C8 C7 H7A 119.1 ?
C6 C7 H7A 119.1 ?
C7 C8 C3 120.81(17) ?
C7 C8 H8A 119.6 ?
C3 C8 H8A 119.6 ?
N2 C9 C6 124.5(2) yes
N2 C9 H9A 117.8 ?
C6 C9 H9A 117.8 ?
C11 C10 C15 119.2(2) yes
C11 C10 N2 121.3(2) yes
C15 C10 N2 119.2(2) yes
C12 C11 C10 121.11(17) ?
C12 C11 H11A 119.4 ?
C10 C11 H11A 119.4 ?
C13 C12 C11 120.06(17) ?
C13 C12 H12A 120.0 ?
C11 C12 H12A 120.0 ?
C12 C13 C14 119.60(18) ?
C12 C13 H13A 120.2 ?
C14 C13 H13A 120.2 ?
C13 C14 C15 121.41(18) ?
C13 C14 H14A 119.3 ?
C15 C14 H14A 119.3 ?
C14 C15 C10 118.52(16) ?
C14 C15 P1 123.83(14) ?
C10 C15 P1 117.54(13) ?
C21 C16 C17 118.15(19) ?
C21 C16 P1 125.20(15) ?
C17 C16 P1 116.56(16) ?
C18 C17 C16 120.8(2) ?
C18 C17 H17A 119.6 ?
C16 C17 H17A 119.6 ?
C19 C18 C17 120.1(2) ?
C19 C18 H18A 119.9 ?
C17 C18 H18A 119.9 ?
C18 C19 C20 119.8(2) ?
C18 C19 H19A 120.1 ?
C20 C19 H19A 120.1 ?
C19 C20 C21 120.3(2) ?
C19 C20 H20A 119.8 ?
C21 C20 H20A 119.8 ?
C16 C21 C20 120.7(2) ?
C16 C21 H21A 119.6 ?
C20 C21 H21A 119.6 ?
C23 C22 C27 118.51(17) ?
C23 C22 P1 123.88(14) ?
C27 C22 P1 117.59(14) ?
C22 C23 C24 120.15(19) ?
C22 C23 H23A 119.9 ?
C24 C23 H23A 119.9 ?
C25 C24 C23 120.5(2) ?
C25 C24 H24A 119.7 ?
C23 C24 H24A 119.7 ?
C26 C25 C24 119.85(19) ?
C26 C25 H25A 120.1 ?
C24 C25 H25A 120.1 ?
C25 C26 C27 120.01(19) ?
C25 C26 H26A 120.0 ?
C27 C26 H26A 120.0 ?
C26 C27 C22 120.96(19) ?
C26 C27 H27A 119.5 ?
C22 C27 H27A 119.5 ?

loop_
_geom_bond_atom_site_label_1
_geom_bond_atom_site_label_2
_geom_bond_distance
_geom_bond_publ_flag
P1 C22 1.828(2) yes
P1 C15 1.833(2) yes
P1 C16 1.834(2) yes
N1 C3 1.360(3) ?
N1 C1 1.432(3) ?
N1 C2 1.447(3) ?
N2 C9 1.277(2) yes
N2 C10 1.410(2) yes
C1 H1O 0.9800 ?
C1 H1N 0.9800 ?
C1 H1M 0.9800 ?
C2 H2Z 0.9800 ?
C2 H2Y 0.9800 ?
C2 H2X 0.9800 ?
C3 C4 1.404(3) ?
C3 C8 1.409(3) ?
C4 C5 1.371(3) ?
C4 H4A 0.9500 ?
C5 C6 1.388(3) ?
C5 H5A 0.9500 ?
C6 C7 1.396(3) ?
C6 C9 1.445(3) ?
C7 C8 1.368(3) ?
C7 H7A 0.9500 ?
C8 H8A 0.9500 ?
C9 H9A 0.9500 ?
C10 C11 1.396(3) ?
C10 C15 1.400(2) ?
C11 C12 1.374(3) ?
C11 H11A 0.9500 ?
C12 C13 1.371(3) ?
C12 H12A 0.9500 ?
C13 C14 1.388(3) ?
C13 H13A 0.9500 ?
C14 C15 1.390(3) ?
C14 H14A 0.9500 ?
C16 C21 1.377(3) ?
C16 C17 1.391(3) ?
C17 C18 1.384(3) ?
C17 H17A 0.9500 ?
C18 C19 1.367(4) ?
C18 H18A 0.9500 ?
C19 C20 1.370(4) ?
C19 H19A 0.9500 ?
C20 C21 1.387(3) ?
C20 H20A 0.9500 ?
C21 H21A 0.9500 ?
C22 C23 1.385(3) ?
C22 C27 1.393(3) ?
C23 C24 1.386(3) ?
C23 H23A 0.9500 ?
C24 C25 1.379(3) ?
C24 H24A 0.9500 ?
C25 C26 1.370(3) ?
C25 H25A 0.9500 ?
C26 C27 1.380(3) ?
C26 H26A 0.9500 ?
C27 H27A 0.9500 ?

loop_
_cod_related_entry_id
_cod_related_entry_database
_cod_related_entry_code
1 ChemSpider 30654959
